data_4133645
loop_
_publ_author_name
'Bingham, Tanner W.'
'Hernandez, Lucas W.'
'Olson, Daniel G.'
'Svec, Riley L.'
'Hergenrother, Paul J.'
'Sarlah, David'

_publ_section_title
;
 Enantioselective Synthesis of Isocarbostyril Alkaloids and Analogs Using
 Catalytic Dearomative Functionalization of Benzene.
;
_journal_issue 1
_journal_name_full 'Journal of the American Chemical Society'
_journal_page_first 657
_journal_page_last 670
_journal_paper_doi 10.1021/jacs.8b12123
_journal_volume 141
_journal_year 2019
_chemical_absolute_configuration ad
_chemical_formula_moiety 'C14 H13 N O6, H2 O'
_chemical_formula_sum 'C14 H15 N O7'
_chemical_formula_weight 309.27
_chemical_name_systematic (+)-lycoricidine
_space_group_crystal_system triclinic
_space_group_IT_number 1
_space_group_name_Hall 'P 1'
_space_group_name_H-M_alt 'P 1'
_atom_sites_solution_hydrogens mixed
_atom_sites_solution_primary dual
_audit_creation_date 2018-05-30
_audit_creation_method
;
Olex2 1.2
(compiled 2017.03.28 svn.r3405 for OlexSys, GUI svn.r5335)
;
_cell_angle_alpha 67.5140(10)
_cell_angle_beta 89.8880(10)
_cell_angle_gamma 75.5250(10)
_cell_formula_units_Z 2
_cell_length_a 7.2381(3)
_cell_length_b 9.3207(4)
_cell_length_c 11.0024(4)
_cell_measurement_reflns_used 18364
_cell_measurement_temperature 100(2)
_cell_measurement_theta_max 68.15
_cell_measurement_theta_min 4.37
_cell_volume 660.42(5)
_computing_cell_refinement 'SAINT v8.37A (Bruker, 2015)'
_computing_data_reduction 'SAINT v8.37A (Bruker, 2015)'
_computing_molecular_graphics 'Olex2 (Dolomanov et al., 2009)'
_computing_publication_material 'Olex2 (Dolomanov et al., 2009)'
_computing_structure_refinement 'XL (Sheldrick, 2008)'
_computing_structure_solution 'XT (Sheldrick, 2015)'
_diffrn_ambient_temperature 100.01
_diffrn_detector 'Bruker Photon 100 area detector'
_diffrn_detector_type 'photon counter area detector'
_diffrn_measured_fraction_theta_full 0.999
_diffrn_measured_fraction_theta_max 0.999
_diffrn_measurement_device 'kappa diffractometer'
_diffrn_measurement_device_type 'Bruker D8 Venture/Photon 100'
_diffrn_measurement_method '\f and \w scans'
_diffrn_radiation_monochromator 'multilayer mirrors'
_diffrn_radiation_probe x-ray
_diffrn_radiation_type CuK\a
_diffrn_radiation_wavelength 1.54178
_diffrn_reflns_av_R_equivalents 0.0293
_diffrn_reflns_av_unetI/netI 0.0261
_diffrn_reflns_Laue_measured_fraction_full 0.999
_diffrn_reflns_Laue_measured_fraction_max 0.999
_diffrn_reflns_limit_h_max 8
_diffrn_reflns_limit_h_min -8
_diffrn_reflns_limit_k_max 11
_diffrn_reflns_limit_k_min -11
_diffrn_reflns_limit_l_max 13
_diffrn_reflns_limit_l_min -13
_diffrn_reflns_number 18788
_diffrn_reflns_point_group_measured_fraction_full 0.968
_diffrn_reflns_point_group_measured_fraction_max 0.968
_diffrn_reflns_theta_full 67.679
_diffrn_reflns_theta_max 68.230
_diffrn_reflns_theta_min 4.373
_diffrn_source 'microfocus sealed X-ray tube'
_diffrn_source_target Cu
_diffrn_source_type 'Incoatec I\ms'
_diffrn_standards_number 0
_exptl_absorpt_coefficient_mu 1.081
_exptl_absorpt_correction_T_max 0.7531
_exptl_absorpt_correction_T_min 0.6327
_exptl_absorpt_correction_type multi-scan
_exptl_absorpt_process_details
'SADABS-2016/2 (Bruker,2016/2) was used for absorption correction. wR2(int) was 0.0851 before and 0.0468 after correction. The Ratio of minimum to maximum transmission is 0.8401. The \l/2 correction factor is Not present.'
_exptl_crystal_colour colourless
_exptl_crystal_colour_primary colourless
_exptl_crystal_density_diffrn 1.555
_exptl_crystal_description plate
_exptl_crystal_F_000 324
_exptl_crystal_recrystallization_method
'Recrystalization was done with enantiopure material (>99% ee) using methanol/water co-solvent at rt.'
_exptl_crystal_size_max 0.333
_exptl_crystal_size_mid 0.317
_exptl_crystal_size_min 0.15
_refine_diff_density_max 0.258
_refine_diff_density_min -0.281
_refine_diff_density_rms 0.090
_refine_ls_abs_structure_details
;
 Flack x determined using 2213 quotients [(I+)-(I-)]/[(I+)+(I-)]
 (Parsons, Flack and Wagner, Acta Cryst. B69 (2013) 249-259).
;
_refine_ls_abs_structure_Flack -0.07(8)
_refine_ls_extinction_coef 0.062(3)
_refine_ls_extinction_expression Fc^*^=kFc[1+0.001xFc^2^\l^3^/sin(2\q)]^-1/4^
_refine_ls_extinction_method 'SHELXL-2014/7 (Sheldrick 2014'
_refine_ls_goodness_of_fit_ref 1.072
_refine_ls_hydrogen_treatment mixed
_refine_ls_matrix_type full
_refine_ls_number_parameters 437
_refine_ls_number_reflns 4675
_refine_ls_number_restraints 3
_refine_ls_restrained_S_all 1.072
_refine_ls_R_factor_all 0.0306
_refine_ls_R_factor_gt 0.0304
_refine_ls_shift/su_max 0.000
_refine_ls_shift/su_mean 0.000
_refine_ls_structure_factor_coef Fsqd
_refine_ls_weighting_details 'w=1/[\s^2^(Fo^2^)+(0.0497P)^2^+0.1780P] where P=(Fo^2^+2Fc^2^)/3'
_refine_ls_weighting_scheme calc
_refine_ls_wR_factor_gt 0.0778
_refine_ls_wR_factor_ref 0.0780
_reflns_Friedel_coverage 0.937
_reflns_Friedel_fraction_full 0.937
_reflns_Friedel_fraction_max 0.936
_reflns_number_gt 4632
_reflns_number_total 4675
_reflns_threshold_expression 'I > 2\s(I)'
_cod_data_source_file ja8b12123_si_002.cif
_cod_data_source_block cu_dd85l_0m
_cod_database_code 4133645
_shelx_shelxl_version_number 2014/7
_shelx_space_group_comment
;
The symmetry employed for this shelxl refinement is uniquely defined
by the following loop, which should always be used as a source of
symmetry information in preference to the above space-group names.
They are only intended as comments.
;
_shelx_estimated_absorpt_t_max 0.855
_shelx_estimated_absorpt_t_min 0.715
_olex2_refinement_description
;
1. Fixed Uiso
 At 1.2 times of:
  All C(H) groups, All C(H,H) groups
 At 1.5 times of:
  All N(H) groups, All O(H) groups, All O(H,H) groups
2.a Ternary CH refined with riding coordinates:
 C2(H2B), C3(H3A), C4(H4A), C5(H5), C16(H16), C17(H17), C18(H18), C19(H19)
2.b Secondary CH2 refined with riding coordinates:
 C14(H14A,H14B), C28(H28A,H28B)
2.c Aromatic/amide H refined with riding coordinates:
 C1(H1A), C7(H7), C10(H10A), C15(H15), C21(H21), C24(H24)
;
_olex2_exptl_crystal_mounting_method 'the crystal was mounted on a loop with spindle axis of -1 2 3'
_olex2_submission_original_sample_id (+)-lycoricidine
_olex2_submission_special_instructions 'No special instructions were received'

loop_
_space_group_symop_operation_xyz
'x, y, z'

loop_
_atom_site_label
_atom_site_type_symbol
_atom_site_fract_x
_atom_site_fract_y
_atom_site_fract_z
_atom_site_U_iso_or_equiv
_atom_site_adp_type
_atom_site_occupancy
_atom_site_site_symmetry_order
_atom_site_calc_flag
_atom_site_refinement_flags_posn
O1 O 0.6829(3) 0.2231(2) 1.09844(18) 0.0181(4) Uani 1 1 d .
O2 O 0.4339(2) 0.6797(2) 0.45791(18) 0.0136(4) Uani 1 1 d .
H2A H 0.385(5) 0.626(4) 0.529(4) 0.020 Uiso 1 1 d R
O3 O 0.9421(3) 0.4752(2) 0.50664(18) 0.0150(4) Uani 1 1 d .
H3 H 0.991(5) 0.392(5) 0.493(4) 0.023 Uiso 1 1 d R
O4 O 0.8060(2) 0.1972(2) 0.67585(18) 0.0129(4) Uani 1 1 d .
H4 H 0.734(5) 0.163(4) 0.637(4) 0.019 Uiso 1 1 d R
O5 O 0.7327(3) 0.7146(2) 1.18912(18) 0.0231(5) Uani 1 1 d .
O6 O 0.7446(3) 0.9180(2) 0.98706(19) 0.0208(4) Uani 1 1 d .
O7 O 0.2422(3) 0.3365(2) -0.09841(17) 0.0167(4) Uani 1 1 d .
O8 O 0.5765(3) 0.1060(2) 0.54369(18) 0.0140(4) Uani 1 1 d .
H8 H 0.632(5) 0.096(4) 0.482(4) 0.023(9) Uiso 1 1 d .
O9 O 0.0585(3) 0.1674(2) 0.49453(19) 0.0168(4) Uani 1 1 d .
H9 H 0.035(6) 0.123(5) 0.582(4) 0.031(9) Uiso 1 1 d .
O10 O 0.1708(3) -0.0293(2) 0.34282(17) 0.0137(4) Uani 1 1 d .
H10 H 0.256(7) -0.130(6) 0.380(5) 0.046(12) Uiso 1 1 d .
O11 O 0.2313(3) 0.9249(2) -0.18895(18) 0.0202(4) Uani 1 1 d .
O12 O 0.2555(3) 0.9436(2) 0.01470(18) 0.0210(4) Uani 1 1 d .
O13 O 0.2307(3) 0.5212(3) 0.6384(2) 0.0215(4) Uani 1 1 d .
H H 0.134(6) 0.515(5) 0.600(4) 0.032 Uiso 1 1 d R
HA H 0.231(6) 0.471(5) 0.720(5) 0.032 Uiso 1 1 d R
O14 O 0.7663(3) 0.0337(2) 0.35948(19) 0.0168(4) Uani 1 1 d .
HB H 0.892(6) 0.014(4) 0.365(4) 0.025 Uiso 1 1 d R
HC H 0.735(5) 0.093(5) 0.281(4) 0.025 Uiso 1 1 d R
N1 N 0.7413(3) 0.2908(3) 0.8863(2) 0.0142(4) Uani 1 1 d .
H1 H 0.747(5) 0.189(5) 0.893(4) 0.021 Uiso 1 1 d R
N2 N 0.2182(3) 0.2315(3) 0.1200(2) 0.0134(4) Uani 1 1 d .
H2 H 0.203(5) 0.143(5) 0.112(3) 0.020 Uiso 1 1 d R
C1 C 0.6546(3) 0.6856(3) 0.6199(2) 0.0115(5) Uani 1 1 d .
H1A H 0.6185 0.7948 0.6106 0.014 Uiso 1 1 calc R
C2 C 0.6341(3) 0.6522(3) 0.4978(2) 0.0115(5) Uani 1 1 d .
H2B H 0.6868 0.7293 0.4249 0.014 Uiso 1 1 calc R
C3 C 0.7439(3) 0.4807(3) 0.5169(2) 0.0113(5) Uani 1 1 d .
H3A H 0.6948 0.4540 0.4455 0.014 Uiso 1 1 calc R
C4 C 0.7128(3) 0.3620(3) 0.6511(2) 0.0111(5) Uani 1 1 d .
H4A H 0.5719 0.3746 0.6558 0.013 Uiso 1 1 calc R
C5 C 0.7916(3) 0.3970(3) 0.7613(2) 0.0113(5) Uani 1 1 d .
H5 H 0.9346 0.3690 0.7639 0.014 Uiso 1 1 calc R
C6 C 0.7279(3) 0.4845(3) 0.9837(2) 0.0116(5) Uani 1 1 d .
C7 C 0.7257(4) 0.5106(3) 1.1013(2) 0.0130(5) Uani 1 1 d .
H7 H 0.7197 0.4285 1.1842 0.016 Uiso 1 1 calc R
C8 C 0.7327(4) 0.6602(3) 1.0902(2) 0.0142(5) Uani 1 1 d .
C9 C 0.7392(4) 0.7814(3) 0.9687(3) 0.0135(5) Uani 1 1 d .
C10 C 0.7370(4) 0.7601(3) 0.8524(2) 0.0134(5) Uani 1 1 d .
H10A H 0.7392 0.8449 0.7702 0.016 Uiso 1 1 calc R
C11 C 0.7314(3) 0.6068(3) 0.8600(2) 0.0108(5) Uani 1 1 d .
C12 C 0.7202(3) 0.5717(3) 0.7405(2) 0.0110(5) Uani 1 1 d .
C13 C 0.7162(4) 0.3231(3) 0.9944(2) 0.0126(5) Uani 1 1 d .
C14 C 0.7384(4) 0.8798(3) 1.1270(3) 0.0192(6) Uani 1 1 d .
H14A H 0.8535 0.8945 1.1641 0.023 Uiso 1 1 calc R
H14B H 0.6231 0.9517 1.1423 0.023 Uiso 1 1 calc R
C15 C 0.3554(4) 0.3465(3) 0.3797(2) 0.0135(5) Uani 1 1 d .
H15 H 0.4024 0.4310 0.3844 0.016 Uiso 1 1 calc R
C16 C 0.3788(4) 0.1964(3) 0.5042(2) 0.0125(5) Uani 1 1 d .
H16 H 0.3325 0.2321 0.5764 0.015 Uiso 1 1 calc R
C17 C 0.2546(4) 0.0909(3) 0.4911(2) 0.0126(5) Uani 1 1 d .
H17 H 0.2951 -0.0185 0.5645 0.015 Uiso 1 1 calc R
C18 C 0.2719(3) 0.0770(3) 0.3577(2) 0.0108(5) Uani 1 1 d .
H18 H 0.4105 0.0373 0.3478 0.013 Uiso 1 1 calc R
C19 C 0.1881(3) 0.2425(3) 0.2476(2) 0.0116(5) Uani 1 1 d .
H19 H 0.0467 0.2749 0.2528 0.014 Uiso 1 1 calc R
C20 C 0.2355(3) 0.5069(3) 0.0184(2) 0.0119(5) Uani 1 1 d .
C21 C 0.2271(4) 0.6412(3) -0.1003(3) 0.0133(5) Uani 1 1 d .
H21 H 0.2154 0.6354 -0.1842 0.016 Uiso 1 1 calc R
C22 C 0.2366(4) 0.7793(3) -0.0889(2) 0.0142(5) Uani 1 1 d .
C23 C 0.2506(4) 0.7908(3) 0.0329(3) 0.0143(5) Uani 1 1 d .
C24 C 0.2582(4) 0.6626(3) 0.1502(3) 0.0138(5) Uani 1 1 d .
H24 H 0.2668 0.6720 0.2329 0.017 Uiso 1 1 calc R
C25 C 0.2525(3) 0.5157(3) 0.1423(2) 0.0117(5) Uani 1 1 d .
C26 C 0.2722(3) 0.3679(3) 0.2629(3) 0.0120(5) Uani 1 1 d .
C27 C 0.2325(3) 0.3530(3) 0.0082(2) 0.0123(5) Uani 1 1 d .
C28 C 0.2483(4) 1.0312(3) -0.1261(3) 0.0182(6) Uani 1 1 d .
H28A H 0.1367 1.1277 -0.1572 0.022 Uiso 1 1 calc R
H28B H 0.3665 1.0669 -0.1478 0.022 Uiso 1 1 calc R

loop_
_atom_site_aniso_label
_atom_site_aniso_U_11
_atom_site_aniso_U_22
_atom_site_aniso_U_33
_atom_site_aniso_U_23
_atom_site_aniso_U_13
_atom_site_aniso_U_12
O1 0.0290(10) 0.0134(8) 0.0125(9) -0.0043(7) 0.0044(8) -0.0081(8)
O2 0.0126(8) 0.0124(8) 0.0129(8) -0.0030(7) -0.0004(7) -0.0017(6)
O3 0.0130(8) 0.0168(9) 0.0171(9) -0.0085(7) 0.0032(7) -0.0042(7)
O4 0.0148(8) 0.0094(8) 0.0155(8) -0.0064(7) 0.0000(7) -0.0025(7)
O5 0.0455(12) 0.0147(9) 0.0125(9) -0.0081(8) 0.0051(8) -0.0097(9)
O6 0.0388(12) 0.0140(9) 0.0135(9) -0.0077(7) 0.0050(8) -0.0101(8)
O7 0.0269(10) 0.0136(9) 0.0112(9) -0.0056(7) 0.0006(7) -0.0070(7)
O8 0.0135(9) 0.0151(8) 0.0129(8) -0.0067(7) 0.0001(7) -0.0013(7)
O9 0.0147(9) 0.0207(9) 0.0174(9) -0.0098(7) 0.0067(7) -0.0054(7)
O10 0.0155(8) 0.0102(8) 0.0165(8) -0.0056(7) 0.0008(7) -0.0046(7)
O11 0.0377(11) 0.0089(8) 0.0141(9) -0.0035(7) 0.0022(8) -0.0083(8)
O12 0.0416(12) 0.0097(9) 0.0133(9) -0.0045(7) 0.0036(8) -0.0096(8)
O13 0.0207(10) 0.0331(11) 0.0127(9) -0.0064(8) 0.0019(8) -0.0150(9)
O14 0.0136(9) 0.0224(9) 0.0132(9) -0.0063(8) 0.0020(7) -0.0038(7)
N1 0.0217(11) 0.0106(10) 0.0111(10) -0.0040(8) 0.0030(8) -0.0061(8)
N2 0.0208(11) 0.0107(10) 0.0117(11) -0.0058(8) 0.0016(8) -0.0069(8)
C1 0.0129(11) 0.0094(11) 0.0134(11) -0.0054(9) 0.0036(9) -0.0032(9)
C2 0.0116(11) 0.0117(11) 0.0105(11) -0.0038(9) 0.0018(9) -0.0025(9)
C3 0.0107(11) 0.0134(11) 0.0123(11) -0.0077(10) 0.0014(9) -0.0029(9)
C4 0.0117(11) 0.0102(11) 0.0119(11) -0.0056(10) 0.0016(9) -0.0019(9)
C5 0.0139(11) 0.0106(11) 0.0092(11) -0.0036(9) 0.0017(9) -0.0034(9)
C6 0.0110(11) 0.0119(12) 0.0108(11) -0.0040(9) 0.0011(9) -0.0020(9)
C7 0.0143(12) 0.0135(11) 0.0106(12) -0.0039(10) 0.0016(9) -0.0039(9)
C8 0.0177(12) 0.0152(12) 0.0103(11) -0.0066(10) 0.0024(9) -0.0031(10)
C9 0.0157(11) 0.0103(12) 0.0149(12) -0.0055(10) 0.0019(10) -0.0034(9)
C10 0.0154(12) 0.0136(12) 0.0101(11) -0.0034(10) 0.0019(9) -0.0036(10)
C11 0.0085(11) 0.0124(11) 0.0108(11) -0.0041(10) 0.0010(9) -0.0021(9)
C12 0.0097(11) 0.0118(12) 0.0126(12) -0.0057(10) 0.0036(9) -0.0035(9)
C13 0.0121(11) 0.0126(12) 0.0119(12) -0.0038(10) 0.0002(9) -0.0032(9)
C14 0.0313(15) 0.0154(12) 0.0132(12) -0.0078(10) 0.0027(11) -0.0070(11)
C15 0.0155(12) 0.0113(11) 0.0146(12) -0.0056(10) 0.0013(9) -0.0044(9)
C16 0.0135(11) 0.0127(11) 0.0117(11) -0.0065(10) 0.0017(9) -0.0018(9)
C17 0.0132(12) 0.0118(11) 0.0124(12) -0.0047(9) 0.0018(9) -0.0027(9)
C18 0.0104(11) 0.0093(11) 0.0132(11) -0.0042(9) 0.0013(9) -0.0037(9)
C19 0.0117(11) 0.0122(11) 0.0114(11) -0.0053(9) 0.0020(9) -0.0032(9)
C20 0.0121(11) 0.0112(12) 0.0127(12) -0.0048(10) 0.0008(9) -0.0035(9)
C21 0.0161(12) 0.0113(12) 0.0122(11) -0.0046(10) 0.0007(9) -0.0035(9)
C22 0.0156(12) 0.0118(12) 0.0126(12) -0.0028(10) 0.0013(10) -0.0025(10)
C23 0.0158(12) 0.0113(12) 0.0182(13) -0.0084(10) 0.0016(10) -0.0035(9)
C24 0.0167(12) 0.0144(12) 0.0123(12) -0.0072(10) 0.0018(9) -0.0044(10)
C25 0.0094(11) 0.0128(12) 0.0127(12) -0.0052(10) 0.0012(9) -0.0024(9)
C26 0.0095(11) 0.0124(12) 0.0146(12) -0.0062(10) 0.0035(9) -0.0023(9)
C27 0.0121(11) 0.0121(11) 0.0129(11) -0.0049(9) -0.0004(9) -0.0033(9)
C28 0.0298(14) 0.0105(12) 0.0142(12) -0.0044(10) 0.0003(10) -0.0059(10)

loop_
_atom_type_symbol
_atom_type_description
_atom_type_scat_dispersion_real
_atom_type_scat_dispersion_imag
_atom_type_scat_source
C C 0.0181 0.0091 'International Tables Vol C Tables 4.2.6.8 and 6.1.1.4'
H H 0.0000 0.0000 'International Tables Vol C Tables 4.2.6.8 and 6.1.1.4'
N N 0.0311 0.0180 'International Tables Vol C Tables 4.2.6.8 and 6.1.1.4'
O O 0.0492 0.0322 'International Tables Vol C Tables 4.2.6.8 and 6.1.1.4'

loop_
_geom_angle_atom_site_label_1
_geom_angle_atom_site_label_2
_geom_angle_atom_site_label_3
_geom_angle
C2 O2 H2A 106(2)
C3 O3 H3 105(2)
C4 O4 H4 108(2)
C8 O5 C14 106.3(2)
C9 O6 C14 106.45(19)
C16 O8 H8 112(2)
C17 O9 H9 106(2)
C18 O10 H10 105(3)
C22 O11 C28 106.3(2)
C23 O12 C28 106.29(19)
H O13 HA 108(4)
HB O14 HC 102(3)
C5 N1 H1 116(2)
C13 N1 H1 118(2)
C13 N1 C5 125.3(2)
C19 N2 H2 117(2)
C27 N2 H2 117(2)
C27 N2 C19 125.3(2)
C2 C1 H1A 117.8
C12 C1 H1A 117.8
C12 C1 C2 124.3(2)
O2 C2 C1 110.25(19)
O2 C2 H2B 108.1
O2 C2 C3 109.41(18)
C1 C2 H2B 108.1
C1 C2 C3 112.73(19)
C3 C2 H2B 108.1
O3 C3 C2 108.12(19)
O3 C3 H3A 109.2
O3 C3 C4 111.64(19)
C2 C3 H3A 109.2
C4 C3 C2 109.5(2)
C4 C3 H3A 109.2
O4 C4 C3 113.4(2)
O4 C4 H4A 108.8
O4 C4 C5 106.75(18)
C3 C4 H4A 108.8
C5 C4 C3 110.15(19)
C5 C4 H4A 108.8
N1 C5 C4 107.85(19)
N1 C5 H5 108.2
N1 C5 C12 111.7(2)
C4 C5 H5 108.2
C12 C5 C4 112.51(19)
C12 C5 H5 108.2
C7 C6 C11 122.1(2)
C7 C6 C13 117.0(2)
C11 C6 C13 120.9(2)
C6 C7 H7 121.7
C8 C7 C6 116.6(2)
C8 C7 H7 121.7
O5 C8 C7 127.6(2)
O5 C8 C9 110.5(2)
C7 C8 C9 121.9(2)
O6 C9 C8 109.3(2)
C10 C9 O6 128.0(2)
C10 C9 C8 122.7(2)
C9 C10 H10A 121.5
C9 C10 C11 117.0(2)
C11 C10 H10A 121.5
C6 C11 C10 119.7(2)
C6 C11 C12 118.3(2)
C10 C11 C12 121.9(2)
C1 C12 C5 120.8(2)
C1 C12 C11 123.4(2)
C11 C12 C5 115.8(2)
O1 C13 N1 121.2(2)
O1 C13 C6 121.7(2)
N1 C13 C6 117.2(2)
O5 C14 O6 107.4(2)
O5 C14 H14A 110.2
O5 C14 H14B 110.2
O6 C14 H14A 110.2
O6 C14 H14B 110.2
H14A C14 H14B 108.5
C16 C15 H15 118.0
C26 C15 H15 118.0
C26 C15 C16 123.9(2)
O8 C16 C15 111.9(2)
O8 C16 H16 107.2
O8 C16 C17 111.36(19)
C15 C16 H16 107.2
C15 C16 C17 111.8(2)
C17 C16 H16 107.2
O9 C17 C16 108.79(19)
O9 C17 H17 110.2
O9 C17 C18 107.52(19)
C16 C17 H17 110.2
C18 C17 C16 109.73(19)
C18 C17 H17 110.2
O10 C18 C17 112.65(19)
O10 C18 H18 109.1
O10 C18 C19 107.54(19)
C17 C18 H18 109.1
C19 C18 C17 109.2(2)
C19 C18 H18 109.1
N2 C19 C18 109.2(2)
N2 C19 H19 108.1
N2 C19 C26 111.6(2)
C18 C19 H19 108.1
C26 C19 C18 111.6(2)
C26 C19 H19 108.1
C21 C20 C27 117.6(2)
C25 C20 C21 121.5(2)
C25 C20 C27 120.8(2)
C20 C21 H21 121.6
C22 C21 C20 116.8(2)
C22 C21 H21 121.6
O11 C22 C23 109.9(2)
C21 C22 O11 127.6(2)
C21 C22 C23 122.4(2)
O12 C23 C22 109.9(2)
O12 C23 C24 127.9(2)
C24 C23 C22 122.2(2)
C23 C24 H24 121.5
C23 C24 C25 116.9(2)
C25 C24 H24 121.5
C20 C25 C24 120.1(2)
C20 C25 C26 118.7(2)
C24 C25 C26 121.1(2)
C15 C26 C19 121.6(2)
C15 C26 C25 122.8(2)
C25 C26 C19 115.6(2)
O7 C27 N2 121.0(2)
O7 C27 C20 122.0(2)
N2 C27 C20 117.1(2)
O11 C28 O12 107.7(2)
O11 C28 H28A 110.2
O11 C28 H28B 110.2
O12 C28 H28A 110.2
O12 C28 H28B 110.2
H28A C28 H28B 108.5

loop_
_geom_bond_atom_site_label_1
_geom_bond_atom_site_label_2
_geom_bond_distance
O1 C13 1.238(3)
O2 H2A 0.88(4)
O2 C2 1.445(3)
O3 H3 0.84(4)
O3 C3 1.429(3)
O4 H4 0.86(4)
O4 C4 1.433(3)
O5 C8 1.365(3)
O5 C14 1.438(3)
O6 C9 1.373(3)
O6 C14 1.445(3)
O7 C27 1.240(3)
O8 H8 0.82(4)
O8 C16 1.437(3)
O9 H9 0.93(4)
O9 C17 1.428(3)
O10 H10 0.92(5)
O10 C18 1.424(3)
O11 C22 1.374(3)
O11 C28 1.435(3)
O12 C23 1.369(3)
O12 C28 1.442(3)
O13 H 0.85(4)
O13 HA 0.84(5)
O14 HB 0.88(4)
O14 HC 0.82(4)
N1 H1 0.91(4)
N1 C5 1.463(3)
N1 C13 1.335(3)
N2 H2 0.89(4)
N2 C19 1.458(3)
N2 C27 1.341(3)
C1 H1A 0.9500
C1 C2 1.505(3)
C1 C12 1.337(3)
C2 H2B 1.0000
C2 C3 1.530(3)
C3 H3A 1.0000
C3 C4 1.526(3)
C4 H4A 1.0000
C4 C5 1.516(3)
C5 H5 1.0000
C5 C12 1.506(3)
C6 C7 1.404(3)
C6 C11 1.408(3)
C6 C13 1.487(3)
C7 H7 0.9500
C7 C8 1.367(4)
C8 C9 1.392(4)
C9 C10 1.369(4)
C10 H10A 0.9500
C10 C11 1.411(3)
C11 C12 1.477(3)
C14 H14A 0.9900
C14 H14B 0.9900
C15 H15 0.9500
C15 C16 1.510(3)
C15 C26 1.343(4)
C16 H16 1.0000
C16 C17 1.532(3)
C17 H17 1.0000
C17 C18 1.524(3)
C18 H18 1.0000
C18 C19 1.523(3)
C19 H19 1.0000
C19 C26 1.507(3)
C20 C21 1.410(3)
C20 C25 1.404(3)
C20 C27 1.486(3)
C21 H21 0.9500
C21 C22 1.358(4)
C22 C23 1.390(4)
C23 C24 1.373(4)
C24 H24 0.9500
C24 C25 1.415(3)
C25 C26 1.478(3)
C28 H28A 0.9900
C28 H28B 0.9900

loop_
_geom_hbond_atom_site_label_D
_geom_hbond_atom_site_label_H
_geom_hbond_atom_site_label_A
_geom_hbond_distance_DH
_geom_hbond_distance_HA
_geom_hbond_distance_DA
_geom_hbond_angle_DHA
_geom_hbond_site_symmetry_A
O2 H2A O13 0.88(4) 1.82(4) 2.668(3) 163(3) .
O3 H3 O9 0.84(4) 2.01(4) 2.836(3) 164(3) 1_655
O4 H4 O8 0.86(4) 1.83(4) 2.693(2) 175(3) .
O8 H8 O14 0.82(4) 1.84(4) 2.650(3) 170(4) .
O9 H9 O4 0.93(4) 2.06(4) 2.748(3) 130(3) 1_455
O9 H9 O11 0.93(4) 2.63(4) 3.374(3) 138(3) 1_546
O10 H10 O2 0.92(5) 1.80(5) 2.718(2) 175(4) 1_545
O13 H O3 0.85(4) 1.91(4) 2.754(3) 171(4) 1_455
O13 HA O7 0.84(5) 1.90(5) 2.734(3) 174(4) 1_556
O14 HB O10 0.88(4) 1.99(4) 2.859(3) 169(3) 1_655
O14 HC O1 0.82(4) 1.89(4) 2.707(3) 175(4) 1_554
N1 H1 O6 0.91(4) 2.34(4) 3.212(3) 160(3) 1_545
N2 H2 O12 0.89(4) 2.44(4) 3.261(3) 154(3) 1_545

loop_
_geom_torsion_atom_site_label_1
_geom_torsion_atom_site_label_2
_geom_torsion_atom_site_label_3
_geom_torsion_atom_site_label_4
_geom_torsion
O2 C2 C3 O3 158.49(18)
O2 C2 C3 C4 -79.7(2)
O3 C3 C4 O4 -62.1(3)
O3 C3 C4 C5 57.5(3)
O4 C4 C5 N1 -62.0(2)
O4 C4 C5 C12 174.35(19)
O5 C8 C9 O6 0.3(3)
O5 C8 C9 C10 -178.8(2)
O6 C9 C10 C11 179.9(2)
O8 C16 C17 O9 161.43(19)
O8 C16 C17 C18 -81.2(2)
O9 C17 C18 O10 -66.1(2)
O9 C17 C18 C19 53.3(2)
O10 C18 C19 N2 -61.9(2)
O10 C18 C19 C26 174.2(2)
O11 C22 C23 O12 -0.3(3)
O11 C22 C23 C24 179.9(2)
O12 C23 C24 C25 -179.4(2)
N1 C5 C12 C1 -143.3(2)
N1 C5 C12 C11 37.8(3)
N2 C19 C26 C15 -143.5(2)
N2 C19 C26 C25 37.9(3)
C1 C2 C3 O3 -78.5(2)
C1 C2 C3 C4 43.4(3)
C2 C1 C12 C5 3.9(4)
C2 C1 C12 C11 -177.3(2)
C2 C3 C4 O4 178.22(19)
C2 C3 C4 C5 -62.2(2)
C3 C4 C5 N1 174.45(19)
C3 C4 C5 C12 50.8(3)
C4 C5 C12 C1 -21.8(3)
C4 C5 C12 C11 159.3(2)
C5 N1 C13 O1 -176.4(2)
C5 N1 C13 C6 4.3(4)
C6 C7 C8 O5 -179.8(2)
C6 C7 C8 C9 0.8(4)
C6 C11 C12 C1 155.2(2)
C6 C11 C12 C5 -26.0(3)
C7 C6 C11 C10 1.4(4)
C7 C6 C11 C12 -175.9(2)
C7 C6 C13 O1 8.5(4)
C7 C6 C13 N1 -172.2(2)
C7 C8 C9 O6 179.8(2)
C7 C8 C9 C10 0.7(4)
C8 O5 C14 O6 -0.8(3)
C8 C9 C10 C11 -1.2(4)
C9 O6 C14 O5 1.0(3)
C9 C10 C11 C6 0.1(4)
C9 C10 C11 C12 177.3(2)
C10 C11 C12 C1 -22.0(4)
C10 C11 C12 C5 156.8(2)
C11 C6 C7 C8 -1.8(4)
C11 C6 C13 O1 -168.5(2)
C11 C6 C13 N1 10.8(3)
C12 C1 C2 O2 107.4(3)
C12 C1 C2 C3 -15.2(3)
C13 N1 C5 C4 -152.4(2)
C13 N1 C5 C12 -28.3(3)
C13 C6 C7 C8 -178.7(2)
C13 C6 C11 C10 178.2(2)
C13 C6 C11 C12 0.9(3)
C14 O5 C8 C7 -179.1(3)
C14 O5 C8 C9 0.4(3)
C14 O6 C9 C8 -0.8(3)
C14 O6 C9 C10 178.2(3)
C15 C16 C17 O9 -72.6(2)
C15 C16 C17 C18 44.8(3)
C16 C15 C26 C19 2.0(4)
C16 C15 C26 C25 -179.5(2)
C16 C17 C18 O10 175.70(19)
C16 C17 C18 C19 -64.9(2)
C17 C18 C19 N2 175.58(19)
C17 C18 C19 C26 51.7(3)
C18 C19 C26 C15 -21.0(3)
C18 C19 C26 C25 160.4(2)
C19 N2 C27 O7 -174.0(2)
C19 N2 C27 C20 5.9(4)
C20 C21 C22 O11 -180.0(2)
C20 C21 C22 C23 -1.1(4)
C20 C25 C26 C15 155.5(2)
C20 C25 C26 C19 -25.9(3)
C21 C20 C25 C24 1.1(4)
C21 C20 C25 C26 -176.4(2)
C21 C20 C27 O7 7.3(4)
C21 C20 C27 N2 -172.5(2)
C21 C22 C23 O12 -179.3(2)
C21 C22 C23 C24 0.8(4)
C22 O11 C28 O12 -2.4(3)
C22 C23 C24 C25 0.4(4)
C23 O12 C28 O11 2.2(3)
C23 C24 C25 C20 -1.4(4)
C23 C24 C25 C26 176.1(2)
C24 C25 C26 C15 -22.0(4)
C24 C25 C26 C19 156.6(2)
C25 C20 C21 C22 0.1(4)
C25 C20 C27 O7 -170.7(2)
C25 C20 C27 N2 9.5(3)
C26 C15 C16 O8 111.5(3)
C26 C15 C16 C17 -14.2(3)
C27 N2 C19 C18 -153.2(2)
C27 N2 C19 C26 -29.4(3)
C27 C20 C21 C22 -177.8(2)
C27 C20 C25 C24 179.0(2)
C27 C20 C25 C26 1.5(3)
C28 O11 C22 C21 -179.3(3)
C28 O11 C22 C23 1.7(3)
C28 O12 C23 C22 -1.3(3)
C28 O12 C23 C24 178.6(3)
